data_2216368
loop_
_publ_author_name
'Ai-Qun Zhou'
'Chun-Lin Ni'

_publ_section_title
;
 Bis[1-(4-fluorobenzyl)pyridinium]
 bis(2,2-dicyanoethene-1,1-dithiolato-\k^2^<i>S</i>,<i>S</i>')nickelate(II)
;
_journal_coeditor_code CI2509
_journal_issue 12
_journal_name_full 'Acta Crystallographica Section E'
_journal_page_first m3084
_journal_page_last m3084
_journal_paper_doi 10.1107/S160053680705814X
_journal_volume 63
_journal_year 2007
_chemical_formula_iupac '(C12 H11 F N)2 [Ni (C4 N2 S2)2]'
_chemical_formula_moiety '2(C12 H11 F N), C8 N4 Ni S4'
_chemical_formula_sum 'C32 H22 F2 N6 Ni S4'
_chemical_formula_weight 715.51
_chemical_name_systematic
;
Bis[1-(4-fluorobenzyl)pyridinium]
bis(2,2-dicyanoethene-1,1-dithiolato-\k^2^<i>S</i>,<i>S</i>')nickelate(II)
;
_space_group_IT_number 2
_symmetry_cell_setting triclinic
_symmetry_space_group_name_Hall '-P 1'
_symmetry_space_group_name_H-M 'P -1'
_atom_sites_solution_hydrogens geom
_atom_sites_solution_primary direct
_atom_sites_solution_secondary difmap
_audit_creation_method SHELXL2000
_cell_angle_alpha 71.680(10)
_cell_angle_beta 74.930(10)
_cell_angle_gamma 82.110(10)
_cell_formula_units_Z 1
_cell_length_a 7.0850(10)
_cell_length_b 9.0480(10)
_cell_length_c 13.1820(10)
_cell_measurement_reflns_used 3505
_cell_measurement_temperature 291(2)
_cell_measurement_theta_max 29.46
_cell_measurement_theta_min 2.38
_cell_volume 773.19(16)
_computing_cell_refinement 'SAINT (Bruker, 2001)'
_computing_data_collection 'SMART (Bruker, 2001)'
_computing_data_reduction SAINT
_computing_molecular_graphics SHELXTL
_computing_publication_material SHELXTL
_computing_structure_refinement SHELXTL
_computing_structure_solution 'SHELXTL (Bruker, 2000)'
_diffrn_ambient_temperature 291(2)
_diffrn_measured_fraction_theta_full 0.986
_diffrn_measured_fraction_theta_max 0.986
_diffrn_measurement_device_type 'Bruker SMART APEX CCD'
_diffrn_measurement_method '\f and \w scans'
_diffrn_radiation_monochromator graphite
_diffrn_radiation_source 'fine-focus sealed tube'
_diffrn_radiation_type MoK\a
_diffrn_radiation_wavelength 0.71073
_diffrn_reflns_av_R_equivalents 0.0089
_diffrn_reflns_av_sigmaI/netI 0.0139
_diffrn_reflns_limit_h_max 6
_diffrn_reflns_limit_h_min -8
_diffrn_reflns_limit_k_max 10
_diffrn_reflns_limit_k_min -10
_diffrn_reflns_limit_l_max 11
_diffrn_reflns_limit_l_min -15
_diffrn_reflns_number 4185
_diffrn_reflns_theta_full 25.00
_diffrn_reflns_theta_max 25.00
_diffrn_reflns_theta_min 2.48
_diffrn_standards_number 0
_exptl_absorpt_coefficient_mu 0.944
_exptl_absorpt_correction_T_max 0.836
_exptl_absorpt_correction_T_min 0.766
_exptl_absorpt_correction_type multi-scan
_exptl_absorpt_process_details '(SADABS; Sheldrick, 2004)'
_exptl_crystal_colour brown
_exptl_crystal_density_diffrn 1.537
_exptl_crystal_density_method 'not measured'
_exptl_crystal_description Block
_exptl_crystal_F_000 366
_exptl_crystal_size_max 0.30
_exptl_crystal_size_mid 0.25
_exptl_crystal_size_min 0.20
_refine_diff_density_max 0.191
_refine_diff_density_min -0.255
_refine_ls_extinction_method none
_refine_ls_goodness_of_fit_ref 1.029
_refine_ls_hydrogen_treatment constr
_refine_ls_matrix_type full
_refine_ls_number_parameters 205
_refine_ls_number_reflns 2695
_refine_ls_number_restraints 0
_refine_ls_restrained_S_all 1.029
_refine_ls_R_factor_all 0.0261
_refine_ls_R_factor_gt 0.0250
_refine_ls_shift/su_max 0.001
_refine_ls_shift/su_mean 0.001
_refine_ls_structure_factor_coef Fsqd
_refine_ls_weighting_details 'calc w=1/[\s^2^(Fo^2^)+(0.0450P)^2^+0.1686P] where P=(Fo^2^+2Fc^2^)/3'
_refine_ls_weighting_scheme calc
_refine_ls_wR_factor_gt 0.0699
_refine_ls_wR_factor_ref 0.0707
_reflns_number_gt 2568
_reflns_number_total 2695
_reflns_threshold_expression I>2\s(I)
_cod_data_source_file ci2509.cif
_cod_data_source_block I
_cod_depositor_comments
;
The following automatic conversions were performed:
'_symmetry_cell_setting' value 'Triclinic' changed to 'triclinic'
according to '/home/saulius/struct/CIF-dictionaries/cif_core.dic'
dictionary named 'cif_core.dic' version 2.4.1 from 2010-06-29.

Automatic conversion script
Id: cif_fix_enum 1527 2010-12-29 10:47:43Z saulius 

The following automatic conversions were performed:

'_symmetry_cell_setting' value 'Triclinic' changed to 'triclinic'
according to /home/saulius/struct/CIF-dictionaries/cif_core.dic
dictionary named 'cif_core.dic' version 2.4.1 from 2010-06-29.

Automatic conversion script
Id: cif_fix_values 1715 2011-07-08 13:25:40Z adriana 
;
_cod_original_cell_volume 773.19(15)
_cod_database_code 2216368
_cod_database_fobs_code 2216368

loop_
_symmetry_equiv_pos_as_xyz
'x, y, z'
'-x, -y, -z'

loop_
_atom_site_type_symbol
_atom_site_label
_atom_site_fract_x
_atom_site_fract_y
_atom_site_fract_z
_atom_site_U_iso_or_equiv
_atom_site_adp_type
_atom_site_calc_flag
_atom_site_refinement_flags
_atom_site_occupancy
Ni Ni1 1.0000 0.0000 0.5000 0.03971(11) Uani d S 1
S S1 0.87140(6) -0.02721(5) 0.67579(3) 0.04361(12) Uani d . 1
S S2 0.86668(7) 0.23756(5) 0.49460(3) 0.04755(13) Uani d . 1
N N1 0.7048(3) 0.1351(2) 0.91290(14) 0.0747(5) Uani d . 1
N N2 0.6279(3) 0.54849(19) 0.63808(14) 0.0611(4) Uani d . 1
N N3 0.33540(19) 0.96970(15) 0.76440(11) 0.0391(3) Uani d . 1
F F1 -0.34351(17) 0.52632(13) 0.90040(10) 0.0665(3) Uani d . 1
C C1 0.8128(2) 0.17017(19) 0.63538(12) 0.0376(3) Uani d . 1
C C2 0.7406(2) 0.25975(19) 0.70595(13) 0.0398(3) Uani d . 1
C C3 0.7188(3) 0.1919(2) 0.82093(14) 0.0479(4) Uani d . 1
C C4 0.6808(2) 0.4202(2) 0.66752(13) 0.0440(4) Uani d . 1
C C5 0.1503(3) 0.64193(18) 0.78041(13) 0.0442(4) Uani d . 1
H H5 0.2537 0.6311 0.7225 0.053 Uiso calc R 1
C C6 -0.0245(3) 0.57681(19) 0.79671(14) 0.0472(4) Uani d . 1
H H6 -0.0406 0.5234 0.7500 0.057 Uiso calc R 1
C C7 -0.1730(3) 0.59274(19) 0.88309(14) 0.0474(4) Uani d . 1
C C8 -0.1575(3) 0.6725(2) 0.95277(14) 0.0516(4) Uani d . 1
H H8 -0.2619 0.6824 1.0104 0.062 Uiso calc R 1
C C9 0.0174(3) 0.7379(2) 0.93532(13) 0.0486(4) Uani d . 1
H H9 0.0310 0.7926 0.9818 0.058 Uiso calc R 1
C C10 0.1731(2) 0.72308(17) 0.84929(12) 0.0398(3) Uani d . 1
C C11 0.3599(3) 0.8020(2) 0.82662(15) 0.0469(4) Uani d . 1
H H11A 0.3924 0.7936 0.8954 0.056 Uiso calc R 1
H H11B 0.4663 0.7510 0.7843 0.056 Uiso calc R 1
C C12 0.2810(3) 1.0763(2) 0.81891(15) 0.0493(4) Uani d . 1
H H12 0.2663 1.0465 0.8947 0.059 Uiso calc R 1
C C13 0.2468(3) 1.2291(2) 0.76345(17) 0.0586(5) Uani d . 1
H H13 0.2076 1.3029 0.8017 0.070 Uiso calc R 1
C C14 0.2701(3) 1.2737(2) 0.65203(17) 0.0556(5) Uani d . 1
H H14 0.2482 1.3777 0.6140 0.067 Uiso calc R 1
C C15 0.3260(3) 1.1639(2) 0.59723(15) 0.0551(5) Uani d . 1
H H15 0.3426 1.1920 0.5214 0.066 Uiso calc R 1
C C16 0.3573(3) 1.0107(2) 0.65574(14) 0.0510(4) Uani d . 1
H H16 0.3941 0.9349 0.6191 0.061 Uiso calc R 1

loop_
_atom_site_aniso_label
_atom_site_aniso_U_11
_atom_site_aniso_U_22
_atom_site_aniso_U_33
_atom_site_aniso_U_12
_atom_site_aniso_U_13
_atom_site_aniso_U_23
Ni1 0.04242(18) 0.04293(18) 0.02804(16) 0.00353(12) -0.00639(12) -0.00631(12)
S1 0.0494(2) 0.0426(2) 0.0298(2) 0.00407(17) -0.00642(16) -0.00304(16)
S2 0.0599(3) 0.0461(2) 0.0271(2) 0.00719(19) -0.00731(18) -0.00378(17)
N1 0.1176(16) 0.0689(11) 0.0361(9) -0.0076(11) -0.0206(9) -0.0101(8)
N2 0.0720(11) 0.0493(10) 0.0542(10) 0.0051(8) -0.0146(8) -0.0078(7)
N3 0.0380(7) 0.0403(7) 0.0360(7) 0.0011(5) -0.0115(5) -0.0062(6)
F1 0.0581(7) 0.0592(7) 0.0736(8) -0.0097(5) -0.0123(5) -0.0073(6)
C1 0.0335(7) 0.0442(8) 0.0311(8) -0.0003(6) -0.0091(6) -0.0048(6)
C2 0.0410(8) 0.0451(9) 0.0301(8) 0.0003(7) -0.0100(6) -0.0062(7)
C3 0.0599(10) 0.0487(9) 0.0353(9) -0.0026(8) -0.0115(8) -0.0123(7)
C4 0.0454(9) 0.0506(11) 0.0350(8) -0.0019(8) -0.0084(7) -0.0120(7)
C5 0.0521(9) 0.0384(8) 0.0366(8) 0.0107(7) -0.0087(7) -0.0101(7)
C6 0.0591(10) 0.0372(8) 0.0454(9) 0.0052(7) -0.0166(8) -0.0119(7)
C7 0.0506(9) 0.0356(8) 0.0463(10) 0.0012(7) -0.0135(8) 0.0018(7)
C8 0.0563(10) 0.0501(10) 0.0354(9) 0.0035(8) 0.0000(7) -0.0058(7)
C9 0.0647(11) 0.0454(9) 0.0327(8) 0.0038(8) -0.0096(7) -0.0116(7)
C10 0.0494(9) 0.0317(7) 0.0328(8) 0.0068(6) -0.0136(7) -0.0022(6)
C11 0.0509(10) 0.0424(9) 0.0454(9) 0.0089(7) -0.0191(8) -0.0081(7)
C12 0.0597(11) 0.0470(10) 0.0401(9) -0.0018(8) -0.0135(8) -0.0103(8)
C13 0.0717(13) 0.0427(10) 0.0593(12) 0.0000(9) -0.0156(10) -0.0129(9)
C14 0.0527(10) 0.0438(10) 0.0616(12) -0.0072(8) -0.0185(9) 0.0031(9)
C15 0.0567(11) 0.0613(11) 0.0378(9) -0.0132(9) -0.0116(8) 0.0033(8)
C16 0.0557(10) 0.0561(10) 0.0381(9) -0.0030(8) -0.0068(8) -0.0128(8)

loop_
_atom_type_symbol
_atom_type_description
_atom_type_scat_dispersion_real
_atom_type_scat_dispersion_imag
_atom_type_scat_source
C C 0.0033 0.0016 'International Tables Vol C Tables 4.2.6.8 and 6.1.1.4'
H H 0.0000 0.0000 'International Tables Vol C Tables 4.2.6.8 and 6.1.1.4'
F F 0.0171 0.0103 'International Tables Vol C Tables 4.2.6.8 and 6.1.1.4'
N N 0.0061 0.0033 'International Tables Vol C Tables 4.2.6.8 and 6.1.1.4'
Ni Ni 0.3393 1.1124 'International Tables Vol C Tables 4.2.6.8 and 6.1.1.4'
S S 0.1246 0.1234 'International Tables Vol C Tables 4.2.6.8 and 6.1.1.4'

loop_
_geom_angle_atom_site_label_1
_geom_angle_atom_site_label_2
_geom_angle_atom_site_label_3
_geom_angle_site_symmetry_1
_geom_angle_site_symmetry_3
_geom_angle
S1 Ni1 S1 2_756 . 180
S1 Ni1 S2 2_756 . 101.201(18)
S1 Ni1 S2 . . 78.799(19)
S1 Ni1 S2 2_756 2_756 78.799(18)
S1 Ni1 S2 . 2_756 101.201(18)
S2 Ni1 S2 . 2_756 180
C1 S1 Ni1 . . 85.66(5)
C1 S2 Ni1 . . 85.51(6)
C16 N3 C12 . . 120.66(15)
C16 N3 C11 . . 119.73(15)
C12 N3 C11 . . 119.50(14)
C2 C1 S2 . . 125.81(13)
C2 C1 S1 . . 124.73(12)
S2 C1 S1 . . 109.42(9)
C1 C2 C3 . . 120.24(15)
C1 C2 C4 . . 121.83(14)
C3 C2 C4 . . 117.91(15)
N1 C3 C2 . . 178.5(2)
N2 C4 C2 . . 178.26(19)
C6 C5 C10 . . 120.72(16)
C6 C5 H5 . . 119.6
C10 C5 H5 . . 119.6
C7 C6 C5 . . 118.37(16)
C7 C6 H6 . . 120.8
C5 C6 H6 . . 120.8
F1 C7 C6 . . 118.43(17)
F1 C7 C8 . . 118.65(16)
C6 C7 C8 . . 122.93(17)
C7 C8 C9 . . 118.20(16)
C7 C8 H8 . . 120.9
C9 C8 H8 . . 120.9
C8 C9 C10 . . 120.87(16)
C8 C9 H9 . . 119.6
C10 C9 H9 . . 119.6
C5 C10 C9 . . 118.90(16)
C5 C10 C11 . . 120.24(15)
C9 C10 C11 . . 120.76(15)
N3 C11 C10 . . 109.83(13)
N3 C11 H11A . . 109.7
C10 C11 H11A . . 109.7
N3 C11 H11B . . 109.7
C10 C11 H11B . . 109.7
H11A C11 H11B . . 108.2
N3 C12 C13 . . 120.07(17)
N3 C12 H12 . . 120.0
C13 C12 H12 . . 120.0
C14 C13 C12 . . 120.18(19)
C14 C13 H13 . . 119.9
C12 C13 H13 . . 119.9
C15 C14 C13 . . 119.22(17)
C15 C14 H14 . . 120.4
C13 C14 H14 . . 120.4
C14 C15 C16 . . 119.12(17)
C14 C15 H15 . . 120.4
C16 C15 H15 . . 120.4
N3 C16 C15 . . 120.75(18)
N3 C16 H16 . . 119.6
C15 C16 H16 . . 119.6

loop_
_geom_bond_atom_site_label_1
_geom_bond_atom_site_label_2
_geom_bond_site_symmetry_2
_geom_bond_distance
Ni1 S1 2_756 2.2058(5)
Ni1 S1 . 2.2058(4)
Ni1 S2 . 2.2133(5)
Ni1 S2 2_756 2.2133(5)
S1 C1 . 1.7201(17)
S2 C1 . 1.7163(15)
N1 C3 . 1.142(2)
N2 C4 . 1.145(2)
N3 C16 . 1.334(2)
N3 C12 . 1.336(2)
N3 C11 . 1.491(2)
F1 C7 . 1.357(2)
C1 C2 . 1.377(2)
C2 C3 . 1.420(2)
C2 C4 . 1.423(2)
C5 C6 . 1.382(2)
C5 C10 . 1.385(2)
C5 H5 . 0.93
C6 C7 . 1.365(3)
C6 H6 . 0.93
C7 C8 . 1.366(3)
C8 C9 . 1.380(3)
C8 H8 . 0.93
C9 C10 . 1.387(2)
C9 H9 . 0.93
C10 C11 . 1.507(2)
C11 H11A . 0.97
C11 H11B . 0.97
C12 C13 . 1.368(3)
C12 H12 . 0.93
C13 C14 . 1.366(3)
C13 H13 . 0.93
C14 C15 . 1.364(3)
C14 H14 . 0.93
C15 C16 . 1.378(3)
C15 H15 . 0.93
C16 H16 . 0.93

loop_
_geom_hbond_atom_site_label_D
_geom_hbond_atom_site_label_H
_geom_hbond_atom_site_label_A
_geom_hbond_site_symmetry_A
_geom_hbond_distance_DH
_geom_hbond_distance_HA
_geom_hbond_distance_DA
_geom_hbond_angle_DHA
_geom_hbond_publ_flag
C12 H12 N1 2_667 0.93 2.59 3.471(3) 157 y
C15 H15 N2 2_676 0.93 2.60 3.337(3) 136 y
